data_4322266
loop_
_publ_author_name
'Dirk Pfeiffer'
'Bhekumusa J. Ximba'
'Louise M. Liable-Sands'
'Arnold L. Rheingold'
'Mary Jane Heeg'
'David M. Coleman'
'H. Bernhard Schlegel'
'Thomas F. Kuech'
'Charles H. Winter'

_publ_contact_author
;
     Dr. C. H. Winter
     Department of Chemistry
     Wayne State University
     Detroit, MI 48202
     USA
;
_publ_contact_author_email cwinter@sun.science.wayne.edu
_publ_contact_author_fax '+313 577 2099'
_publ_contact_author_phone '+313 577 5224'
_publ_section_title
;
 Synthesis, Structure, and Molecular Orbital Studies of Yttrium, Erbium,
 and Lutetium Complexes Bearing \h2-Pyrazolato Ligands: Development of a
 New Class of Precursors for Doping Semiconductors
;
_journal_name_full 'Inorganic Chemistry'
_journal_page_first 4539
_journal_page_last 4548
_journal_paper_doi 10.1021/ic990319o
_journal_volume 38
_journal_year 1999
_chemical_formula_sum 'C47 H81 Er N10'
_chemical_formula_weight 953.48
_chemical_name_systematic
; 
 ? 
;
_space_group_IT_number 14
_symmetry_cell_setting monoclinic
_symmetry_space_group_name_Hall '-P 2ybc'
_symmetry_space_group_name_H-M 'P 1 21/c 1'
_atom_sites_solution_hydrogens geom
_atom_sites_solution_primary direct
_atom_sites_solution_secondary difmap
_audit_creation_method SHELXL
_cell_angle_alpha 90.00
_cell_angle_beta 94.000(10)
_cell_angle_gamma 90.00
_cell_formula_units_Z 4
_cell_length_a 9.8446(4)
_cell_length_b 24.4973(13)
_cell_length_c 22.1925(12)
_cell_measurement_reflns_used 81922
_cell_measurement_temperature 295(2)
_cell_volume 5339.0(5)
_computing_cell_refinement 'Bruker SAINT'
_computing_data_collection 'Bruker SMART'
_computing_data_reduction 'Bruker SAINT'
_computing_molecular_graphics SHELXTL-Plus
_computing_publication_material SHELXL-93
_computing_structure_refinement 'SHELXL-93 (Sheldrick, 1993)'
_computing_structure_solution 'SHELXS-86 (Sheldrick, 1990)'
_diffrn_ambient_temperature 295(2)
_diffrn_measurement_device 'Bruker P4/CCD'
_diffrn_measurement_method 'SMART CCD'
_diffrn_radiation_monochromator graphite
_diffrn_radiation_source 'fine-focus sealed tube'
_diffrn_radiation_type MoK\a
_diffrn_radiation_wavelength 0.71073
_diffrn_reflns_av_R_equivalents 0.108
_diffrn_reflns_av_sigmaI/netI 0.1850
_diffrn_reflns_limit_h_max 13
_diffrn_reflns_limit_h_min -13
_diffrn_reflns_limit_k_max 31
_diffrn_reflns_limit_k_min 0
_diffrn_reflns_limit_l_max 28
_diffrn_reflns_limit_l_min 0
_diffrn_reflns_number 27304
_diffrn_reflns_theta_max 28.33
_diffrn_reflns_theta_min 1.24
_exptl_absorpt_coefficient_mu 1.610
_exptl_absorpt_correction_T_max 0.256
_exptl_absorpt_correction_T_min 0.970
_exptl_absorpt_correction_type multi-scan
_exptl_crystal_colour colorless
_exptl_crystal_density_diffrn 1.186
_exptl_crystal_description irregular
_exptl_crystal_F_000 2004
_exptl_crystal_size_max 0.32
_exptl_crystal_size_mid 0.28
_exptl_crystal_size_min 0.20
_refine_diff_density_max 1.367
_refine_diff_density_min -1.365
_refine_diff_density_rms 0.116
_refine_ls_extinction_coef 0.00011(5)
_refine_ls_extinction_expression Fc^*^=kFc[1+0.001xFc^2^\l^3^/sin(2\q)]^-1/4^
_refine_ls_extinction_method SHELXL
_refine_ls_goodness_of_fit_all 0.787
_refine_ls_goodness_of_fit_obs 1.046
_refine_ls_matrix_type full
_refine_ls_number_parameters 574
_refine_ls_number_reflns 10992
_refine_ls_number_restraints 0
_refine_ls_restrained_S_all 0.853
_refine_ls_restrained_S_obs 1.046
_refine_ls_R_factor_all 0.1368
_refine_ls_R_factor_obs 0.0451
_refine_ls_shift/esd_max -0.029
_refine_ls_shift/esd_mean 0.001
_refine_ls_structure_factor_coef Fsqd
_refine_ls_weighting_details 'w=1/[\s^2^(Fo^2^)+(0.0190P)^2^+0.0000P] where P=(Fo^2^+2Fc^2^)/3'
_refine_ls_weighting_scheme calc
_refine_ls_wR_factor_all 0.1005
_refine_ls_wR_factor_obs 0.0796
_reflns_number_observed 4889
_reflns_number_total 10995
_reflns_observed_criterion >2sigma(I)
_cod_data_source_file ic990319o_2.cif
_cod_data_source_block derb
_cod_depositor_comments
;
The following automatic conversions were performed:

'_exptl_absorpt_correction_type' value 'Multi-scan' changed to
'multi-scan' according to the built-in table from CIF Core dictionary
named 'cif_core.dic' version 2.4.1 from 2010-06-29.

Automatic conversion script
Id: cif_fix_values 1673 2011-04-08 12:14:43Z adriana 

The following automatic conversions were performed:

'_refine_ls_weighting_scheme' value 'calc
w=1/[\s^2^(Fo^2^)+(0.0190P)^2^+0.0000P] where P=(Fo^2^+2Fc^2^)/3' was
changed to 'calc'. New tag '_refine_ls_weighting_details' was
created. The value of the new tag was set to
'w=1/[\s^2^(Fo^2^)+(0.0190P)^2^+0.0000P] where P=(Fo^2^+2Fc^2^)/3'.

Automatic conversion script
Id: cif_fix_values 3143 2015-03-26 13:38:13Z robertas 
;
_cod_database_code 4322266

loop_
_symmetry_equiv_pos_as_xyz
'x, y, z'
'-x, y+1/2, -z+1/2'
'-x, -y, -z'
'x, -y-1/2, z-1/2'

loop_
_atom_site_aniso_label
_atom_site_aniso_U_11
_atom_site_aniso_U_22
_atom_site_aniso_U_33
_atom_site_aniso_U_23
_atom_site_aniso_U_13
_atom_site_aniso_U_12
Er1 0.0511(2) 0.04533(14) 0.0521(2) 0.00424(15) 0.00502(11) 0.00086(14)
N1 0.056(3) 0.053(3) 0.064(3) 0.014(2) -0.004(3) -0.005(2)
N2 0.058(3) 0.049(3) 0.057(3) 0.011(2) 0.002(2) -0.003(2)
C1 0.052(4) 0.065(4) 0.062(4) 0.005(3) 0.001(3) 0.000(3)
C2 0.072(4) 0.069(4) 0.061(4) -0.003(3) -0.001(4) -0.007(3)
C3 0.056(4) 0.054(4) 0.063(4) -0.001(3) 0.004(3) -0.013(3)
C4 0.078(4) 0.073(4) 0.056(4) 0.017(4) -0.007(3) -0.003(4)
C5 0.086(6) 0.176(7) 0.160(8) 0.103(6) -0.008(6) -0.030(5)
C6 0.217(9) 0.114(6) 0.116(6) 0.042(5) 0.036(7) 0.080(6)
C7 0.173(8) 0.132(7) 0.092(6) 0.042(5) -0.055(6) -0.012(6)
C8 0.086(5) 0.047(4) 0.074(4) 0.009(3) -0.001(4) -0.005(3)
C9 0.114(6) 0.073(5) 0.183(8) 0.043(5) -0.008(6) 0.007(4)
C10 0.168(7) 0.068(5) 0.136(7) 0.027(4) 0.046(6) -0.033(5)
C11 0.230(9) 0.050(4) 0.144(7) 0.005(5) -0.032(7) -0.026(5)
N3 0.056(3) 0.054(3) 0.052(3) 0.007(2) 0.000(3) 0.008(2)
N4 0.060(3) 0.048(3) 0.062(3) 0.005(2) 0.007(3) 0.000(2)
C12 0.056(4) 0.054(4) 0.055(4) 0.005(3) 0.006(3) 0.009(3)
C13 0.057(4) 0.060(4) 0.057(4) 0.003(3) -0.001(3) -0.001(3)
C14 0.044(3) 0.056(4) 0.063(4) -0.005(3) 0.014(3) 0.002(3)
C15 0.088(5) 0.060(4) 0.070(5) 0.014(3) -0.004(4) 0.004(4)
C16 0.199(8) 0.065(4) 0.115(6) 0.010(4) 0.041(6) 0.048(5)
C17 0.107(6) 0.071(5) 0.166(8) 0.036(5) -0.008(6) -0.024(4)
C18 0.179(8) 0.074(5) 0.106(6) 0.036(4) -0.025(6) 0.018(5)
C19 0.066(4) 0.052(4) 0.068(4) -0.002(3) -0.005(4) -0.002(3)
C20 0.059(15) 0.147(23) 0.404(59) -0.061(27) -0.081(24) -0.018(13)
C21 0.220(26) 0.041(10) 0.139(18) -0.023(10) 0.099(20) 0.018(11)
C22 0.223(25) 0.036(9) 0.100(13) 0.007(9) 0.009(17) -0.025(12)
C20' 0.174(23) 0.041(10) 0.263(30) -0.025(14) 0.125(25) -0.042(12)
C21' 0.081(13) 0.071(13) 0.237(29) -0.057(17) 0.002(18) 0.017(10)
C22' 0.211(38) 0.039(10) 0.246(30) 0.000(13) -0.169(30) -0.029(15)
N5 0.058(3) 0.041(3) 0.060(3) 0.004(2) 0.009(3) 0.000(2)
N6 0.054(3) 0.066(3) 0.052(3) 0.011(2) 0.019(2) 0.015(2)
C23 0.078(4) 0.047(3) 0.058(4) 0.003(3) 0.009(4) 0.002(3)
C24 0.108(5) 0.047(4) 0.075(4) 0.013(3) 0.014(4) 0.019(3)
C25 0.073(4) 0.066(4) 0.053(4) 0.006(3) 0.011(3) 0.025(3)
C26 0.081(5) 0.058(4) 0.084(5) 0.008(3) 0.034(4) -0.011(3)
C27 0.111(6) 0.118(6) 0.138(7) -0.007(5) 0.042(6) -0.049(5)
C28 0.124(6) 0.085(5) 0.164(7) 0.015(5) 0.096(6) 0.003(5)
C29 0.134(7) 0.119(6) 0.091(5) 0.021(5) 0.041(5) -0.005(5)
C30 0.083(5) 0.089(5) 0.085(5) 0.002(4) 0.026(4) 0.028(4)
C31 0.140(7) 0.200(9) 0.088(6) 0.022(6) 0.052(5) 0.079(6)
C32 0.265(13) 0.130(8) 0.300(14) 0.053(9) 0.181(12) 0.125(8)
C33 0.084(7) 0.381(16) 0.131(8) -0.039(9) 0.032(6) 0.063(8)
N7 0.055(3) 0.071(3) 0.059(3) 0.000(3) 0.002(3) -0.003(2)
C34 0.067(5) 0.080(5) 0.079(5) 0.000(4) 0.015(4) -0.009(3)
N8 0.082(4) 0.082(4) 0.074(4) -0.005(3) 0.025(4) -0.007(3)
C35 0.055(5) 0.125(6) 0.101(6) -0.001(5) 0.025(5) -0.012(4)
C36 0.062(5) 0.115(5) 0.070(5) 0.002(4) 0.009(4) -0.014(4)
C37 0.151(7) 0.100(6) 0.084(5) -0.008(4) 0.054(5) -0.002(5)
C38 0.179(8) 0.103(6) 0.100(6) 0.017(5) 0.022(6) 0.004(6)
C39 0.319(14) 0.114(7) 0.075(6) 0.022(5) 0.065(7) -0.029(8)
C40 0.196(10) 0.211(10) 0.114(7) -0.004(8) 0.022(7) 0.019(8)
N9 0.061(4) 0.058(3) 0.060(3) -0.006(3) 0.007(3) 0.005(2)
C41 0.068(5) 0.076(4) 0.082(5) -0.006(4) 0.016(4) 0.006(4)
N10 0.065(4) 0.090(4) 0.084(4) -0.006(3) 0.021(4) 0.011(3)
C42 0.051(4) 0.118(6) 0.106(6) -0.012(5) 0.012(5) 0.013(4)
C43 0.063(5) 0.093(5) 0.085(5) -0.015(4) 0.003(4) 0.011(4)
C44 0.116(6) 0.156(8) 0.091(6) -0.017(6) 0.047(5) 0.028(5)
C45 0.334(17) 0.150(10) 0.143(9) -0.043(8) 0.075(10) 0.049(11)
C46 0.241(14) 0.150(10) 0.225(15) 0.012(10) 0.015(12) -0.023(9)
C47 0.132(10) 0.432(21) 0.195(13) -0.041(13) 0.007(9) -0.039(12)

loop_
_atom_site_label
_atom_site_type_symbol
_atom_site_fract_x
_atom_site_fract_y
_atom_site_fract_z
_atom_site_U_iso_or_equiv
_atom_site_thermal_displace_type
_atom_site_occupancy
_atom_site_calc_flag
_atom_site_refinement_flags
_atom_site_disorder_group
Er1 Er 0.39861(2) 0.170153(9) 0.240578(11) 0.04946(10) Uani 1 d . .
N1 N 0.2639(4) 0.1439(2) 0.1553(2) 0.0581(12) Uani 1 d . .
N2 N 0.2842(4) 0.0964(2) 0.1878(2) 0.0546(11) Uani 1 d . .
C1 C 0.1939(5) 0.1318(2) 0.1029(3) 0.060(2) Uani 1 d . .
C2 C 0.1705(6) 0.0760(2) 0.1010(3) 0.068(2) Uani 1 d . .
H2 H 0.1249(6) 0.0565(2) 0.0698(3) 0.081 Uiso 1 calc R .
C3 C 0.2296(5) 0.0547(2) 0.1558(3) 0.0578(15) Uani 1 d . .
C4 C 0.1577(6) 0.1763(2) 0.0566(3) 0.070(2) Uani 1 d . .
C5 C 0.2841(7) 0.2020(3) 0.0369(3) 0.142(3) Uani 1 d . .
H5A H 0.3340(24) 0.2181(16) 0.0712(5) 0.170 Uiso 1 calc R .
H5B H 0.2606(7) 0.2298(14) 0.0075(16) 0.170 Uiso 1 calc R .
H5C H 0.3394(23) 0.1748(5) 0.0194(19) 0.170 Uiso 1 calc R .
C6 C 0.0694(9) 0.2179(3) 0.0844(3) 0.148(3) Uani 1 d . .
H6A H -0.0128(23) 0.2007(5) 0.0957(21) 0.177 Uiso 1 calc R .
H6B H 0.0473(44) 0.2464(11) 0.0557(9) 0.177 Uiso 1 calc R .
H6C H 0.1173(20) 0.2331(15) 0.1197(14) 0.177 Uiso 1 calc R .
C7 C 0.0838(8) 0.1532(3) 0.0002(3) 0.135(3) Uani 1 d . .
H7A H -0.0035(20) 0.1396(17) 0.0098(5) 0.162 Uiso 1 calc R .
H7B H 0.1364(23) 0.1240(13) -0.0152(12) 0.162 Uiso 1 calc R .
H7C H 0.0716(42) 0.1814(5) -0.0297(8) 0.162 Uiso 1 calc R .
C8 C 0.2329(6) -0.0023(2) 0.1804(3) 0.069(2) Uani 1 d . .
C9 C 0.3798(7) -0.0186(2) 0.1977(4) 0.124(3) Uani 1 d . .
H9A H 0.4279(13) -0.0230(16) 0.1619(4) 0.149 Uiso 1 calc R .
H9B H 0.3810(7) -0.0525(9) 0.2196(17) 0.149 Uiso 1 calc R .
H9C H 0.4230(14) 0.0092(8) 0.2227(15) 0.149 Uiso 1 calc R .
C10 C 0.1548(8) -0.0044(2) 0.2370(3) 0.122(3) Uani 1 d . .
H10A H 0.1963(25) 0.0198(13) 0.2668(7) 0.147 Uiso 1 calc R .
H10B H 0.1564(36) -0.0410(4) 0.2525(11) 0.147 Uiso 1 calc R .
H10C H 0.0622(13) 0.0065(16) 0.2273(5) 0.147 Uiso 1 calc R .
C11 C 0.1705(9) -0.0424(2) 0.1348(3) 0.144(3) Uani 1 d . .
H11A H 0.2204(30) -0.0418(14) 0.0992(9) 0.172 Uiso 1 calc R .
H11B H 0.0774(16) -0.0326(12) 0.1245(16) 0.172 Uiso 1 calc R .
H11C H 0.1741(46) -0.0785(4) 0.1519(9) 0.172 Uiso 1 calc R .
N3 N 0.5277(4) 0.1310(2) 0.3246(2) 0.0545(12) Uani 1 d . .
N4 N 0.5467(4) 0.1873(2) 0.3244(2) 0.0567(12) Uani 1 d . .
C12 C 0.5908(5) 0.1106(2) 0.3750(3) 0.0548(14) Uani 1 d . .
C13 C 0.6520(5) 0.1530(2) 0.4079(3) 0.0582(15) Uani 1 d . .
H13 H 0.7029(5) 0.1503(2) 0.4447(3) 0.070 Uiso 1 calc R .
C14 C 0.6226(5) 0.2003(2) 0.3754(3) 0.0541(14) Uani 1 d . .
C15 C 0.5872(7) 0.0499(2) 0.3874(3) 0.073(2) Uani 1 d . .
C16 C 0.6569(8) 0.0194(2) 0.3390(3) 0.125(3) Uani 1 d . .
H16A H 0.6335(36) -0.0186(4) 0.3404(13) 0.150 Uiso 1 calc R .
H16B H 0.7538(8) 0.0235(14) 0.3457(11) 0.150 Uiso 1 calc R .
H16C H 0.6277(34) 0.0340(12) 0.3001(3) 0.150 Uiso 1 calc R .
C17 C 0.4403(7) 0.0310(2) 0.3874(3) 0.116(3) Uani 1 d . .
H17A H 0.4380(7) -0.0077(3) 0.3941(18) 0.139 Uiso 1 calc R .
H17B H 0.3934(12) 0.0394(15) 0.3492(7) 0.139 Uiso 1 calc R .
H17C H 0.3965(13) 0.0494(12) 0.4190(12) 0.139 Uiso 1 calc R .
C18 C 0.6585(8) 0.0377(2) 0.4493(3) 0.121(3) Uani 1 d . .
H18A H 0.6583(37) -0.0009(3) 0.4563(8) 0.145 Uiso 1 calc R .
H18B H 0.6114(24) 0.0558(14) 0.4800(3) 0.145 Uiso 1 calc R .
H18C H 0.7508(14) 0.0506(15) 0.4504(7) 0.145 Uiso 1 calc R .
C19 C 0.6593(6) 0.2591(2) 0.3888(3) 0.063(2) Uani 1 d . .
C20 C 0.8017(26) 0.2645(12) 0.4259(23) 0.208(23) Uani 0.50 d P 1
H20A H 0.8669(43) 0.2413(42) 0.4083(43) 0.200 Uiso 0.50 calc PR 1
H20B H 0.7926(39) 0.2537(52) 0.4670(27) 0.200 Uiso 0.50 calc PR 1
H20C H 0.8321(66) 0.3017(16) 0.4249(53) 0.200 Uiso 0.50 calc PR 1
C21 C 0.5484(28) 0.2797(7) 0.4325(10) 0.129(10) Uani 0.50 d P 1
H21A H 0.5546(115) 0.2584(45) 0.4689(33) 0.250 Uiso 0.50 calc PR 1
H21B H 0.4591(29) 0.2758(60) 0.4127(30) 0.250 Uiso 0.50 calc PR 1
H21C H 0.5646(101) 0.3174(20) 0.4423(58) 0.250 Uiso 0.50 calc PR 1
C22 C 0.6448(31) 0.2949(6) 0.3314(8) 0.120(7) Uani 0.50 d P 1
H22A H 0.6910(150) 0.2778(35) 0.2997(25) 0.250 Uiso 0.50 calc PR 1
H22B H 0.6843(160) 0.3301(25) 0.3400(23) 0.250 Uiso 0.50 calc PR 1
H22C H 0.5501(31) 0.2991(58) 0.3187(45) 0.250 Uiso 0.50 calc PR 1
C20' C 0.7646(30) 0.2729(7) 0.3444(14) 0.154(11) Uani 0.50 d P 2
H20D H 0.8314(149) 0.2443(53) 0.3446(88) 0.350 Uiso 0.50 calc PR 2
H20E H 0.8083(193) 0.3067(56) 0.3559(69) 0.350 Uiso 0.50 calc PR 2
H20F H 0.7206(47) 0.2763(105) 0.3046(23) 0.350 Uiso 0.50 calc PR 2
C21' C 0.5448(18) 0.2965(7) 0.3825(14) 0.130(8) Uani 0.50 d P 2
H21D H 0.4640(43) 0.2783(26) 0.3936(88) 0.300 Uiso 0.50 calc PR 2
H21E H 0.5323(131) 0.3085(65) 0.3413(25) 0.300 Uiso 0.50 calc PR 2
H21F H 0.5625(91) 0.3275(40) 0.4084(71) 0.300 Uiso 0.50 calc PR 2
C22' C 0.7257(33) 0.2659(8) 0.4455(15) 0.174(17) Uani 0.50 d P 2
H22D H 0.7434(173) 0.3040(11) 0.4525(36) 0.250 Uiso 0.50 calc PR 2
H22E H 0.8103(95) 0.2462(64) 0.4474(33) 0.250 Uiso 0.50 calc PR 2
H22F H 0.6695(87) 0.2522(70) 0.4757(17) 0.250 Uiso 0.50 calc PR 2
N5 N 0.4371(4) 0.2560(2) 0.1991(2) 0.0528(11) Uani 1 d . .
N6 N 0.3268(4) 0.2602(2) 0.2333(2) 0.0566(12) Uani 1 d . .
C23 C 0.4614(6) 0.3053(2) 0.1764(2) 0.061(2) Uani 1 d . .
C24 C 0.3645(7) 0.3413(2) 0.1951(3) 0.076(2) Uani 1 d . .
H24 H 0.3566(7) 0.3781(2) 0.1855(3) 0.091 Uiso 1 calc R .
C25 C 0.2831(6) 0.3123(2) 0.2304(2) 0.064(2) Uani 1 d . .
C26 C 0.5790(6) 0.3176(2) 0.1375(3) 0.073(2) Uani 1 d . .
C27 C 0.6712(7) 0.3614(3) 0.1684(3) 0.121(3) Uani 1 d . .
H27A H 0.7427(26) 0.3705(13) 0.1429(9) 0.145 Uiso 1 calc R .
H27B H 0.7102(34) 0.3476(7) 0.2063(9) 0.145 Uiso 1 calc R .
H27C H 0.6184(11) 0.3934(7) 0.1755(17) 0.145 Uiso 1 calc R .
C28 C 0.6620(7) 0.2665(2) 0.1273(3) 0.120(3) Uani 1 d . .
H28A H 0.7052(34) 0.2545(10) 0.1650(5) 0.144 Uiso 1 calc R .
H28B H 0.7302(30) 0.2746(5) 0.0997(16) 0.144 Uiso 1 calc R .
H28C H 0.6030(11) 0.2383(6) 0.1106(18) 0.144 Uiso 1 calc R .
C29 C 0.5214(7) 0.3398(3) 0.0768(3) 0.113(2) Uani 1 d . .
H29A H 0.4711(34) 0.3115(5) 0.0552(8) 0.136 Uiso 1 calc R .
H29B H 0.5947(8) 0.3517(15) 0.0537(8) 0.136 Uiso 1 calc R .
H29C H 0.4621(32) 0.3700(11) 0.0834(3) 0.136 Uiso 1 calc R .
C30 C 0.1621(7) 0.3292(3) 0.2636(3) 0.085(2) Uani 1 d . .
C31 C 0.1659(8) 0.3111(3) 0.3267(3) 0.140(3) Uani 1 d . .
H31A H 0.1659(48) 0.2719(3) 0.3281(3) 0.168 Uiso 1 calc R .
H31B H 0.0873(26) 0.3247(17) 0.3451(7) 0.168 Uiso 1 calc R .
H31C H 0.2468(25) 0.3247(16) 0.3481(6) 0.168 Uiso 1 calc R .
C32 C 0.1456(10) 0.3905(3) 0.2601(5) 0.224(6) Uani 1 d . .
H32A H 0.2166(46) 0.4077(4) 0.2853(27) 0.269 Uiso 1 calc R .
H32B H 0.0587(33) 0.4006(4) 0.2737(33) 0.269 Uiso 1 calc R .
H32C H 0.1512(78) 0.4023(5) 0.2191(7) 0.269 Uiso 1 calc R .
C33 C 0.0345(8) 0.3057(5) 0.2323(4) 0.198(5) Uani 1 d . .
H33A H -0.0435(9) 0.3190(22) 0.2514(19) 0.237 Uiso 1 calc R .
H33B H 0.0374(31) 0.2666(5) 0.2349(26) 0.237 Uiso 1 calc R .
H33C H 0.0284(35) 0.3165(22) 0.1906(8) 0.237 Uiso 1 calc R .
N7 N 0.2199(5) 0.1561(2) 0.3089(2) 0.0616(13) Uani 1 d . .
C34 C 0.2327(7) 0.1602(2) 0.3680(3) 0.075(2) Uani 1 d . .
H34 H 0.3148(7) 0.1679(2) 0.3896(3) 0.090 Uiso 1 calc R .
N8 N 0.1160(6) 0.1522(2) 0.3940(3) 0.0785(15) Uani 1 d . .
C35 C 0.0225(7) 0.1423(3) 0.3487(4) 0.093(2) Uani 1 d . .
H35 H -0.0691(7) 0.1350(3) 0.3525(4) 0.111 Uiso 1 calc R .
C36 C 0.0839(7) 0.1449(2) 0.2967(3) 0.082(2) Uani 1 d . .
H36 H 0.0412(7) 0.1399(2) 0.2584(3) 0.099 Uiso 1 calc R .
C37 C 0.0930(8) 0.1544(3) 0.4592(3) 0.110(2) Uani 1 d . .
H37A H 0.1723(8) 0.1708(3) 0.4804(3) 0.131 Uiso 1 calc R .
H37B H 0.0160(8) 0.1782(3) 0.4646(3) 0.131 Uiso 1 calc R .
C38 C 0.0676(9) 0.1030(3) 0.4865(3) 0.127(3) Uani 1 d . .
H38A H 0.1468(9) 0.0798(3) 0.4840(3) 0.152 Uiso 1 calc R .
H38B H -0.0086(9) 0.0853(3) 0.4642(3) 0.152 Uiso 1 calc R .
C39 C 0.0352(11) 0.1090(3) 0.5537(3) 0.167(4) Uani 1 d . .
H39A H 0.1172(11) 0.1197(3) 0.5776(3) 0.200 Uiso 1 calc R .
H39B H -0.0321(11) 0.1376(3) 0.5572(3) 0.200 Uiso 1 calc R .
C40 C -0.0146(10) 0.0596(4) 0.5767(4) 0.173(4) Uani 1 d . .
H40A H -0.1062(22) 0.0537(12) 0.5602(20) 0.208 Uiso 1 calc R .
H40B H -0.0134(53) 0.0618(9) 0.6199(4) 0.208 Uiso 1 calc R .
H40C H 0.0419(35) 0.0299(5) 0.5654(21) 0.208 Uiso 1 calc R .
N9 N 0.5887(5) 0.1344(2) 0.1886(2) 0.0597(12) Uani 1 d . .
C41 C 0.5829(7) 0.1152(2) 0.1339(3) 0.075(2) Uani 1 d . .
H41 H 0.5014(7) 0.1109(2) 0.1106(3) 0.090 Uiso 1 calc R .
N10 N 0.7033(6) 0.1023(2) 0.1140(3) 0.0789(15) Uani 1 d . .
C42 C 0.7940(7) 0.1138(3) 0.1606(4) 0.091(2) Uani 1 d . .
H42 H 0.8877(7) 0.1088(3) 0.1608(4) 0.110 Uiso 1 calc R .
C43 C 0.7283(7) 0.1335(2) 0.2063(3) 0.081(2) Uani 1 d . .
H43 H 0.7680(7) 0.1447(2) 0.2435(3) 0.097 Uiso 1 calc R .
C44 C 0.7287(8) 0.0785(3) 0.0548(3) 0.119(3) Uani 1 d . .
H44A H 0.6435(8) 0.0772(3) 0.0301(3) 0.143 Uiso 1 calc R .
H44B H 0.7905(8) 0.1021(3) 0.0348(3) 0.143 Uiso 1 calc R .
C45 C 0.7858(13) 0.0243(5) 0.0589(4) 0.206(5) Uani 1 d . .
H45A H 0.8792(13) 0.0284(5) 0.0752(4) 0.247 Uiso 1 calc R .
H45B H 0.7900(13) 0.0113(5) 0.0178(4) 0.247 Uiso 1 calc R .
C46 C 0.7277(14) -0.0199(4) 0.0924(6) 0.205(5) Uani 1 d . .
H46A H 0.7994(14) -0.0458(4) 0.1038(6) 0.247 Uiso 1 calc R .
H46B H 0.6955(14) -0.0050(4) 0.1293(6) 0.247 Uiso 1 calc R .
C47 C 0.6188(10) -0.0484(6) 0.0613(5) 0.253(7) Uani 1 d . .
H47A H 0.5877(58) -0.0769(22) 0.0868(16) 0.304 Uiso 1 calc R .
H47B H 0.6496(26) -0.0642(30) 0.0251(21) 0.304 Uiso 1 calc R .
H47C H 0.5454(36) -0.0236(9) 0.0511(34) 0.304 Uiso 1 calc R .

loop_
_atom_type_symbol
_atom_type_description
_atom_type_scat_dispersion_real
_atom_type_scat_dispersion_imag
_atom_type_scat_source
C C 0.0033 0.0016 'International Tables Vol C Tables 4.2.6.8 and 6.1.1.4'
H H 0.0000 0.0000 'International Tables Vol C Tables 4.2.6.8 and 6.1.1.4'
N N 0.0061 0.0033 'International Tables Vol C Tables 4.2.6.8 and 6.1.1.4'
Er Er -0.2586 4.9576 'International Tables Vol C Tables 4.2.6.8 and 6.1.1.4'

loop_
_geom_angle_atom_site_label_1
_geom_angle_atom_site_label_2
_geom_angle_atom_site_label_3
_geom_angle
_geom_angle_site_symmetry_1
_geom_angle_site_symmetry_3
_geom_angle_publ_flag
N6 Er1 N4 93.20(14) . . ?
N6 Er1 N1 93.00(15) . . ?
N4 Er1 N1 173.51(14) . . ?
N6 Er1 N5 34.25(12) . . ?
N4 Er1 N5 92.47(14) . . ?
N1 Er1 N5 91.55(14) . . ?
N6 Er1 N3 125.48(14) . . ?
N4 Er1 N3 34.34(12) . . ?
N1 Er1 N3 140.24(14) . . ?
N5 Er1 N3 125.29(14) . . ?
N6 Er1 N2 123.63(14) . . ?
N4 Er1 N2 140.97(13) . . ?
N1 Er1 N2 33.93(12) . . ?
N5 Er1 N2 124.82(14) . . ?
N3 Er1 N2 106.64(14) . . ?
N6 Er1 N7 87.02(14) . . ?
N4 Er1 N7 88.1(2) . . ?
N1 Er1 N7 94.1(2) . . ?
N5 Er1 N7 121.23(14) . . ?
N3 Er1 N7 79.86(15) . . ?
N2 Er1 N7 82.04(15) . . ?
N6 Er1 N9 123.43(14) . . ?
N4 Er1 N9 89.1(2) . . ?
N1 Er1 N9 85.9(2) . . ?
N5 Er1 N9 89.19(14) . . ?
N3 Er1 N9 80.83(15) . . ?
N2 Er1 N9 81.20(15) . . ?
N7 Er1 N9 149.54(14) . . ?
C1 N1 N2 108.3(4) . . ?
C1 N1 Er1 174.4(4) . . ?
N2 N1 Er1 75.7(3) . . ?
C3 N2 N1 109.2(4) . . ?
C3 N2 Er1 175.2(4) . . ?
N1 N2 Er1 70.3(3) . . ?
N1 C1 C2 108.6(5) . . ?
N1 C1 C4 120.4(5) . . ?
C2 C1 C4 130.9(6) . . ?
C1 C2 C3 106.3(5) . . ?
N2 C3 C2 107.6(5) . . ?
N2 C3 C8 121.4(5) . . ?
C2 C3 C8 130.9(5) . . ?
C5 C4 C6 110.7(6) . . ?
C5 C4 C7 106.2(6) . . ?
C6 C4 C7 109.5(6) . . ?
C5 C4 C1 109.9(5) . . ?
C6 C4 C1 108.9(5) . . ?
C7 C4 C1 111.5(5) . . ?
C3 C8 C11 111.5(5) . . ?
C3 C8 C10 109.5(5) . . ?
C11 C8 C10 108.9(5) . . ?
C3 C8 C9 109.5(5) . . ?
C11 C8 C9 109.4(6) . . ?
C10 C8 C9 107.9(5) . . ?
C12 N3 N4 108.6(4) . . ?
C12 N3 Er1 174.6(3) . . ?
N4 N3 Er1 70.3(3) . . ?
C14 N4 N3 107.3(4) . . ?
C14 N4 Er1 174.1(4) . . ?
N3 N4 Er1 75.4(3) . . ?
N3 C12 C13 108.7(5) . . ?
N3 C12 C15 120.3(5) . . ?
C13 C12 C15 131.1(5) . . ?
C12 C13 C14 106.6(5) . . ?
N4 C14 C13 108.8(5) . . ?
N4 C14 C19 120.2(5) . . ?
C13 C14 C19 131.0(6) . . ?
C16 C15 C12 109.8(5) . . ?
C16 C15 C17 109.2(6) . . ?
C12 C15 C17 109.5(5) . . ?
C16 C15 C18 109.8(5) . . ?
C12 C15 C18 109.9(5) . . ?
C17 C15 C18 108.6(6) . . ?
C22' C19 C21' 109.1(15) . . ?
C22' C19 C14 112.7(9) . . ?
C21' C19 C14 114.2(8) . . ?
C22' C19 C20' 105.2(17) . . ?
C21' C19 C20' 110.9(13) . . ?
C14 C19 C20' 104.4(7) . . ?
C14 C19 C22 111.8(7) . . ?
C14 C19 C20 111.9(12) . . ?
C22 C19 C20 114.2(17) . . ?
C14 C19 C21 105.0(8) . . ?
C22 C19 C21 107.1(12) . . ?
C20 C19 C21 106.1(19) . . ?
C23 N5 N6 108.1(4) . . ?
C23 N5 Er1 178.6(4) . . ?
N6 N5 Er1 72.1(3) . . ?
C25 N6 N5 107.8(4) . . ?
C25 N6 Er1 178.4(4) . . ?
N5 N6 Er1 73.7(2) . . ?
N5 C23 C24 108.5(5) . . ?
N5 C23 C26 123.8(5) . . ?
C24 C23 C26 127.7(5) . . ?
C25 C24 C23 106.7(5) . . ?
N6 C25 C24 108.9(5) . . ?
N6 C25 C30 120.0(6) . . ?
C24 C25 C30 131.2(6) . . ?
C28 C26 C23 111.1(5) . . ?
C28 C26 C29 109.4(6) . . ?
C23 C26 C29 108.7(5) . . ?
C28 C26 C27 109.5(6) . . ?
C23 C26 C27 109.5(5) . . ?
C29 C26 C27 108.6(5) . . ?
C31 C30 C25 114.7(6) . . ?
C31 C30 C33 106.8(7) . . ?
C25 C30 C33 109.4(6) . . ?
C31 C30 C32 110.2(6) . . ?
C25 C30 C32 109.5(6) . . ?
C33 C30 C32 105.8(7) . . ?
C34 N7 C36 103.7(5) . . ?
C34 N7 Er1 126.2(4) . . ?
C36 N7 Er1 130.1(4) . . ?
N7 C34 N8 113.3(6) . . ?
C34 N8 C35 105.6(5) . . ?
C34 N8 C37 127.7(7) . . ?
C35 N8 C37 126.7(6) . . ?
N8 C35 C36 108.1(6) . . ?
C35 C36 N7 109.4(6) . . ?
C38 C37 N8 115.1(6) . . ?
C37 C38 C39 112.1(6) . . ?
C40 C39 C38 111.3(7) . . ?
C41 N9 C43 103.6(5) . . ?
C41 N9 Er1 126.1(5) . . ?
C43 N9 Er1 130.1(4) . . ?
N9 C41 N10 114.4(6) . . ?
C41 N10 C42 104.7(6) . . ?
C41 N10 C44 126.8(7) . . ?
C42 N10 C44 128.5(6) . . ?
C43 C42 N10 109.2(6) . . ?
C42 C43 N9 108.1(6) . . ?
C45 C44 N10 113.5(7) . . ?
C44 C45 C46 123.5(10) . . ?
C47 C46 C45 115.5(13) . . ?

loop_
_geom_bond_atom_site_label_1
_geom_bond_atom_site_label_2
_geom_bond_distance
_geom_bond_site_symmetry_2
_geom_bond_publ_flag
Er1 N6 2.318(4) . ?
Er1 N4 2.320(5) . ?
Er1 N1 2.325(5) . ?
Er1 N5 2.338(4) . ?
Er1 N3 2.384(4) . ?
Er1 N2 2.392(4) . ?
Er1 N7 2.427(5) . ?
Er1 N9 2.429(5) . ?
N1 C1 1.344(6) . ?
N1 N2 1.378(5) . ?
N2 C3 1.334(6) . ?
C1 C2 1.386(7) . ?
C1 C4 1.522(7) . ?
C2 C3 1.413(7) . ?
C3 C8 1.497(7) . ?
C4 C5 1.488(7) . ?
C4 C6 1.500(8) . ?
C4 C7 1.513(8) . ?
C8 C11 1.510(7) . ?
C8 C10 1.520(7) . ?
C8 C9 1.524(7) . ?
N3 C12 1.337(6) . ?
N3 N4 1.390(5) . ?
N4 C14 1.351(6) . ?
C12 C13 1.383(6) . ?
C12 C15 1.514(7) . ?
C13 C14 1.385(6) . ?
C14 C19 1.509(7) . ?
C15 C16 1.513(7) . ?
C15 C17 1.519(7) . ?
C15 C18 1.527(7) . ?
C19 C22' 1.39(3) . ?
C19 C21' 1.45(2) . ?
C19 C20' 1.52(2) . ?
C19 C22 1.55(2) . ?
C19 C20 1.58(3) . ?
C19 C21 1.59(2) . ?
N5 C23 1.336(6) . ?
N5 N6 1.371(5) . ?
N6 C25 1.348(6) . ?
C23 C24 1.383(7) . ?
C23 C26 1.522(7) . ?
C24 C25 1.359(7) . ?
C25 C30 1.502(8) . ?
C26 C28 1.520(7) . ?
C26 C29 1.523(8) . ?
C26 C27 1.536(8) . ?
C30 C31 1.466(8) . ?
C30 C33 1.507(10) . ?
C30 C32 1.514(9) . ?
N7 C34 1.311(7) . ?
N7 C36 1.375(7) . ?
C34 N8 1.336(7) . ?
N8 C35 1.337(7) . ?
N8 C37 1.481(7) . ?
C35 C36 1.340(8) . ?
C37 C38 1.428(7) . ?
C38 C39 1.555(9) . ?
C39 C40 1.414(9) . ?
N9 C41 1.299(6) . ?
N9 C43 1.404(6) . ?
C41 N10 1.332(7) . ?
N10 C42 1.347(7) . ?
N10 C44 1.475(7) . ?
C42 C43 1.331(7) . ?
C44 C45 1.442(10) . ?
C45 C46 1.451(12) . ?
C46 C47 1.418(12) . ?
